data_2216104
loop_
_publ_author_name
'G. Chakkaravarthi'
'A. Anthonysamy'
'S. Balasubramanian'
'V. Manivannan'

_publ_section_title
;
 4,4'-Dimethyl-2,2'-[1,1'-(ethane-1,2-diyldinitrilo)diethylidyne]diphenol
;
_journal_coeditor_code RK2050
_journal_issue 11
_journal_name_full 'Acta Crystallographica Section E'
_journal_page_first o4475
_journal_page_last o4475
_journal_paper_doi 10.1107/S1600536807052622
_journal_volume 63
_journal_year 2007
_chemical_formula_iupac 'C20 H24 N2 O2'
_chemical_formula_moiety 'C20 H24 N2 O2'
_chemical_formula_sum 'C20 H24 N2 O2'
_chemical_formula_weight 324.41
_chemical_name_systematic
;
4,4'-Dimethyl-2,2'-[1,1'-(ethane-1,2-diyldinitrilo)diethylidyne]diphenol
;
_space_group_IT_number 60
_symmetry_cell_setting orthorhombic
_symmetry_space_group_name_Hall '-P 2n 2ab'
_symmetry_space_group_name_H-M 'P b c n'
_atom_sites_solution_hydrogens geom
_atom_sites_solution_primary direct
_atom_sites_solution_secondary difmap
_audit_creation_method SHELXL-97
_cell_angle_alpha 90.00
_cell_angle_beta 90.00
_cell_angle_gamma 90.00
_cell_formula_units_Z 4
_cell_length_a 18.9118(8)
_cell_length_b 6.9370(3)
_cell_length_c 13.4509(5)
_cell_measurement_reflns_used 3689
_cell_measurement_temperature 295(2)
_cell_measurement_theta_max 27.5915
_cell_measurement_theta_min 3.029
_cell_volume 1764.64(13)
_computing_cell_refinement '<i>APEX2</i> (Bruker, 2004)'
_computing_data_collection '<i>APEX2</i> (Bruker, 2004)'
_computing_data_reduction '<i>APEX2</i> (Bruker, 2004)'
_computing_molecular_graphics '<i>PLATON</i> (Spek, 2003)'
_computing_publication_material '<i>SHELXL97</i> (Sheldrick, 1997)'
_computing_structure_refinement '<i>SHELXL97</i> (Sheldrick, 1997)'
_computing_structure_solution '<i>SHELXS97</i> (Sheldrick, 1997)'
_diffrn_ambient_temperature 295(2)
_diffrn_measured_fraction_theta_full 0.999
_diffrn_measured_fraction_theta_max 0.995
_diffrn_measurement_device_type 'Bruker Kappa APEXII'
_diffrn_measurement_method '\w and \f'
_diffrn_radiation_monochromator Graphite
_diffrn_radiation_source 'Fine-focus sealed tube'
_diffrn_radiation_type MoK\a
_diffrn_radiation_wavelength 0.71073
_diffrn_reflns_av_R_equivalents 0.0235
_diffrn_reflns_av_sigmaI/netI 0.0209
_diffrn_reflns_limit_h_max 25
_diffrn_reflns_limit_h_min -25
_diffrn_reflns_limit_k_max 8
_diffrn_reflns_limit_k_min -9
_diffrn_reflns_limit_l_max 8
_diffrn_reflns_limit_l_min -17
_diffrn_reflns_number 10871
_diffrn_reflns_theta_full 25.00
_diffrn_reflns_theta_max 28.34
_diffrn_reflns_theta_min 3.03
_diffrn_standards_interval_time 0
_diffrn_standards_number 0
_exptl_absorpt_coefficient_mu 0.079
_exptl_absorpt_correction_T_max 0.9843
_exptl_absorpt_correction_T_min 0.8950
_exptl_absorpt_correction_type multi-scan
_exptl_absorpt_process_details '(SADABS; Sheldrick, 1996)'
_exptl_crystal_colour yellow
_exptl_crystal_density_diffrn 1.221
_exptl_crystal_density_method 'not measured'
_exptl_crystal_description needle
_exptl_crystal_F_000 696
_exptl_crystal_size_max 0.30
_exptl_crystal_size_mid 0.22
_exptl_crystal_size_min 0.20
_refine_diff_density_max 0.242
_refine_diff_density_min -0.223
_refine_ls_extinction_method None
_refine_ls_goodness_of_fit_ref 1.047
_refine_ls_hydrogen_treatment constr
_refine_ls_matrix_type full
_refine_ls_number_parameters 112
_refine_ls_number_reflns 2193
_refine_ls_number_restraints 0
_refine_ls_restrained_S_all 1.047
_refine_ls_R_factor_all 0.0703
_refine_ls_R_factor_gt 0.0485
_refine_ls_shift/su_max 0.000
_refine_ls_shift/su_mean 0.000
_refine_ls_structure_factor_coef Fsqd
_refine_ls_weighting_details 'calc w=1/[\s^2^(Fo^2^)+(0.0790P)^2^+0.4202P] where P=(Fo^2^+2Fc^2^)/3'
_refine_ls_weighting_scheme calc
_refine_ls_wR_factor_gt 0.1387
_refine_ls_wR_factor_ref 0.1573
_reflns_number_gt 1556
_reflns_number_total 2193
_reflns_threshold_expression I>2\s(I)
_cod_data_source_file rk2050.cif
_cod_data_source_block I
_cod_depositor_comments
;
The following automatic conversions were performed:
'_symmetry_cell_setting' value 'Orthorhombic' changed to 'orthorhombic'
according to '/home/saulius/struct/CIF-dictionaries/cif_core.dic'
dictionary named 'cif_core.dic' version 2.4.1 from
2010-06-29.

'_atom_sites_solution_hydrogens' value 'Geom' changed to
'geom' according to '/home/saulius/struct/CIF-dictionaries/cif_core.dic'
dictionary named 'cif_core.dic' version 2.4.1 from
2010-06-29.

'_atom_sites_solution_primary' value 'Direct' changed to
'direct' according to '/home/saulius/struct/CIF-dictionaries/cif_core.dic'
dictionary named 'cif_core.dic' version 2.4.1 from
2010-06-29.

'_atom_sites_solution_secondary' value 'Difmap' changed to
'difmap' according to '/home/saulius/struct/CIF-dictionaries/cif_core.dic'
dictionary named 'cif_core.dic' version 2.4.1 from
2010-06-29.

'_refine_ls_matrix_type' value 'Full' changed to 'full'
according to '/home/saulius/struct/CIF-dictionaries/cif_core.dic'
dictionary named 'cif_core.dic' version 2.4.1 from
2010-06-29.

'_refine_ls_weighting_scheme' value 'Calc' changed to 'calc'
according to '/home/saulius/struct/CIF-dictionaries/cif_core.dic'
dictionary named 'cif_core.dic' version 2.4.1 from
2010-06-29.

'_geom_hbond_publ_flag' value 'Y' changed to 'y' according to
'/home/saulius/struct/CIF-dictionaries/cif_core.dic' dictionary named
'cif_core.dic' version 2.4.1 from 2010-06-29 (3 times).

Automatic conversion script
Id: cif_fix_enum 1527 2010-12-29 10:47:43Z saulius 

The following automatic conversions were performed:

'_symmetry_cell_setting' value 'Orthorhombic' changed to
'orthorhombic' according to
/home/saulius/struct/CIF-dictionaries/cif_core.dic dictionary named
'cif_core.dic' version 2.4.1 from
2010-06-29.

'_atom_sites_solution_hydrogens' value 'Geom' changed to
'geom' according to
/home/saulius/struct/CIF-dictionaries/cif_core.dic dictionary named
'cif_core.dic' version 2.4.1 from
2010-06-29.

'_atom_sites_solution_primary' value 'Direct' changed to
'direct' according to
/home/saulius/struct/CIF-dictionaries/cif_core.dic dictionary named
'cif_core.dic' version 2.4.1 from
2010-06-29.

'_atom_sites_solution_secondary' value 'Difmap' changed
to 'difmap' according to
/home/saulius/struct/CIF-dictionaries/cif_core.dic dictionary named
'cif_core.dic' version 2.4.1 from
2010-06-29.

'_refine_ls_matrix_type' value 'Full' changed to 'full'
according to /home/saulius/struct/CIF-dictionaries/cif_core.dic
dictionary named 'cif_core.dic' version 2.4.1 from
2010-06-29.

'_refine_ls_weighting_scheme' value 'Calc' changed to
'calc' according to
/home/saulius/struct/CIF-dictionaries/cif_core.dic dictionary named
'cif_core.dic' version 2.4.1 from
2010-06-29.

'_geom_hbond_publ_flag' value 'Y' changed to 'y'
according to /home/saulius/struct/CIF-dictionaries/cif_core.dic
dictionary named 'cif_core.dic' version 2.4.1 from 2010-06-29 (3
times).

Automatic conversion script
Id: cif_fix_values 1715 2011-07-08 13:25:40Z adriana 
;
_cod_database_code 2216104
_cod_database_fobs_code 2216104

loop_
_symmetry_equiv_pos_as_xyz
'x, y, z'
'-x+1/2, -y+1/2, z+1/2'
'x+1/2, -y+1/2, -z'
'-x, y, -z+1/2'
'-x, -y, -z'
'x-1/2, y-1/2, -z-1/2'
'-x-1/2, y-1/2, z'
'x, -y, z-1/2'

loop_
_atom_site_type_symbol
_atom_site_label
_atom_site_fract_x
_atom_site_fract_y
_atom_site_fract_z
_atom_site_U_iso_or_equiv
_atom_site_adp_type
_atom_site_calc_flag
_atom_site_refinement_flags
_atom_site_occupancy
C C1 0.67691(8) 0.2634(3) -0.03521(12) 0.0472(4) Uani d . 1
C C2 0.69390(9) 0.3718(3) 0.04826(14) 0.0532(4) Uani d . 1
H H2 0.7209 0.4829 0.0410 0.064 Uiso calc R 1
C C3 0.67168(10) 0.3180(3) 0.14096(13) 0.0568(5) Uani d . 1
H H3 0.6841 0.3929 0.1956 0.068 Uiso calc R 1
C C4 0.63097(9) 0.1540(2) 0.15501(12) 0.0467(4) Uani d . 1
C C5 0.61416(7) 0.0376(2) 0.07231(10) 0.0369(3) Uani d . 1
C C6 0.63775(8) 0.0983(2) -0.02103(11) 0.0416(4) Uani d . 1
H H6 0.6265 0.0237 -0.0762 0.050 Uiso calc R 1
C C7 0.70060(12) 0.3257(3) -0.13669(15) 0.0720(6) Uani d . 1
H H7A 0.6847 0.2339 -0.1852 0.108 Uiso calc R 1
H H7B 0.7513 0.3329 -0.1383 0.108 Uiso calc R 1
H H7C 0.6810 0.4501 -0.1516 0.108 Uiso calc R 1
C C8 0.57283(7) -0.1400(2) 0.08506(11) 0.0378(3) Uani d . 1
C C9 0.55678(10) -0.2657(3) -0.00308(13) 0.0530(4) Uani d . 1
H H9A 0.5568 -0.3984 0.0171 0.080 Uiso calc R 1
H H9B 0.5922 -0.2464 -0.0533 0.080 Uiso calc R 1
H H9C 0.5112 -0.2326 -0.0294 0.080 Uiso calc R 1
C C10 0.50985(9) -0.3514(2) 0.19560(13) 0.0488(4) Uani d . 1
H H10A 0.5370 -0.4662 0.1801 0.059 Uiso calc R 1
H H10B 0.4674 -0.3523 0.1552 0.059 Uiso calc R 1
N N1 0.55154(7) -0.18039(19) 0.17332(10) 0.0445(3) Uani d . 1
O O1 0.60886(9) 0.1126(2) 0.24693(9) 0.0703(4) Uani d . 1
H H1 0.5850 0.0139 0.2457 0.105 Uiso calc R 1

loop_
_atom_site_aniso_label
_atom_site_aniso_U_11
_atom_site_aniso_U_22
_atom_site_aniso_U_33
_atom_site_aniso_U_12
_atom_site_aniso_U_13
_atom_site_aniso_U_23
C1 0.0434(8) 0.0526(10) 0.0456(9) 0.0041(7) 0.0027(6) 0.0115(7)
C2 0.0528(9) 0.0477(9) 0.0592(11) -0.0067(7) -0.0001(8) 0.0048(8)
C3 0.0683(11) 0.0549(11) 0.0471(11) -0.0109(8) -0.0046(8) -0.0091(8)
C4 0.0557(9) 0.0497(9) 0.0346(8) -0.0006(7) -0.0011(6) -0.0028(6)
C5 0.0374(7) 0.0418(8) 0.0315(7) 0.0051(6) 0.0004(5) -0.0006(6)
C6 0.0429(8) 0.0498(9) 0.0323(8) 0.0038(6) 0.0003(6) 0.0010(6)
C7 0.0805(13) 0.0825(15) 0.0530(12) -0.0141(11) 0.0104(9) 0.0185(10)
C8 0.0385(7) 0.0411(8) 0.0340(8) 0.0062(6) 0.0021(5) -0.0032(6)
C9 0.0672(10) 0.0501(10) 0.0416(9) -0.0042(8) 0.0049(7) -0.0082(7)
C10 0.0561(9) 0.0418(8) 0.0487(10) -0.0028(7) 0.0141(7) -0.0043(7)
N1 0.0510(7) 0.0455(7) 0.0370(7) -0.0029(6) 0.0091(5) -0.0023(5)
O1 0.1047(11) 0.0748(10) 0.0314(7) -0.0278(8) 0.0082(6) -0.0093(6)

loop_
_atom_type_symbol
_atom_type_description
_atom_type_scat_dispersion_real
_atom_type_scat_dispersion_imag
_atom_type_scat_source
C C 0.0033 0.0016 'International Tables Vol C Tables 4.2.6.8 and 6.1.1.4'
H H 0.0000 0.0000 'International Tables Vol C Tables 4.2.6.8 and 6.1.1.4'
N N 0.0061 0.0033 'International Tables Vol C Tables 4.2.6.8 and 6.1.1.4'
O O 0.0106 0.0060 'International Tables Vol C Tables 4.2.6.8 and 6.1.1.4'

loop_
_geom_angle_atom_site_label_1
_geom_angle_atom_site_label_2
_geom_angle_atom_site_label_3
_geom_angle_site_symmetry_1
_geom_angle_site_symmetry_3
_geom_angle
C6 C1 C2 . . 117.55(15)
C6 C1 C7 . . 121.74(17)
C2 C1 C7 . . 120.71(17)
C3 C2 C1 . . 121.24(16)
C3 C2 H2 . . 119.4
C1 C2 H2 . . 119.4
C2 C3 C4 . . 121.23(16)
C2 C3 H3 . . 119.4
C4 C3 H3 . . 119.4
O1 C4 C3 . . 118.44(15)
O1 C4 C5 . . 122.40(15)
C3 C4 C5 . . 119.16(15)
C6 C5 C4 . . 117.65(14)
C6 C5 C8 . . 121.83(13)
C4 C5 C8 . . 120.52(13)
C1 C6 C5 . . 123.14(14)
C1 C6 H6 . . 118.4
C5 C6 H6 . . 118.4
C1 C7 H7A . . 109.5
C1 C7 H7B . . 109.5
H7A C7 H7B . . 109.5
C1 C7 H7C . . 109.5
H7A C7 H7C . . 109.5
H7B C7 H7C . . 109.5
N1 C8 C5 . . 117.22(13)
N1 C8 C9 . . 122.65(14)
C5 C8 C9 . . 120.13(13)
C8 C9 H9A . . 109.5
C8 C9 H9B . . 109.5
H9A C9 H9B . . 109.5
C8 C9 H9C . . 109.5
H9A C9 H9C . . 109.5
H9B C9 H9C . . 109.5
N1 C10 C10 . 4_655 109.45(12)
N1 C10 H10A . . 109.8
C10 C10 H10A 4_655 . 109.8
N1 C10 H10B . . 109.8
C10 C10 H10B 4_655 . 109.8
H10A C10 H10B . . 108.2
C8 N1 C10 . . 122.52(13)
C4 O1 H1 . . 109.5

loop_
_geom_bond_atom_site_label_1
_geom_bond_atom_site_label_2
_geom_bond_site_symmetry_2
_geom_bond_distance
C1 C6 . 1.377(2)
C1 C2 . 1.389(3)
C1 C7 . 1.500(2)
C2 C3 . 1.368(3)
C2 H2 . 0.9300
C3 C4 . 1.387(2)
C3 H3 . 0.9300
C4 O1 . 1.336(2)
C4 C5 . 1.411(2)
C5 C6 . 1.397(2)
C5 C8 . 1.469(2)
C6 H6 . 0.9300
C7 H7A . 0.9600
C7 H7B . 0.9600
C7 H7C . 0.9600
C8 N1 . 1.2845(19)
C8 C9 . 1.502(2)
C9 H9A . 0.9600
C9 H9B . 0.9600
C9 H9C . 0.9600
C10 N1 . 1.456(2)
C10 C10 4_655 1.510(3)
C10 H10A . 0.9700
C10 H10B . 0.9700
O1 H1 . 0.8200

loop_
_geom_hbond_atom_site_label_D
_geom_hbond_atom_site_label_H
_geom_hbond_atom_site_label_A
_geom_hbond_site_symmetry_A
_geom_hbond_distance_DH
_geom_hbond_distance_HA
_geom_hbond_distance_DA
_geom_hbond_angle_DHA
_geom_hbond_publ_flag
O1 H1 N1 . 0.82 1.78 2.5070(18) 147 y
C6 H6 O1 8 0.93 2.58 3.490(2) 166 y
C2 H2 Cg1 7_545 0.93 2.84 3.700 154 y

loop_
_geom_torsion_atom_site_label_1
_geom_torsion_atom_site_label_2
_geom_torsion_atom_site_label_3
_geom_torsion_atom_site_label_4
_geom_torsion_site_symmetry_1
_geom_torsion
C6 C1 C2 C3 . -0.9(3)
C7 C1 C2 C3 . 178.99(17)
C1 C2 C3 C4 . -0.4(3)
C2 C3 C4 O1 . -177.76(17)
C2 C3 C4 C5 . 2.0(3)
O1 C4 C5 C6 . 177.59(15)
C3 C4 C5 C6 . -2.2(2)
O1 C4 C5 C8 . -2.0(2)
C3 C4 C5 C8 . 178.26(15)
C2 C1 C6 C5 . 0.7(2)
C7 C1 C6 C5 . -179.22(16)
C4 C5 C6 C1 . 0.8(2)
C8 C5 C6 C1 . -179.60(13)
C6 C5 C8 N1 . -177.73(13)
C4 C5 C8 N1 . 1.8(2)
C6 C5 C8 C9 . 2.0(2)
C4 C5 C8 C9 . -178.43(14)
C5 C8 N1 C10 . 179.63(13)
C9 C8 N1 C10 . -0.1(2)
C10 C10 N1 C8 4_655 -177.01(16)
